data_7224185
loop_
_publ_author_name
'Sarcevi\<ca, I.'
'Kons, A.'
'Orola, L.'

_publ_section_title
;
 Isoniazid cocrystallisation with dicarboxylic acids: vapochemical,
 mechanochemical and thermal methods
;
_journal_issue 9
_journal_name_full CrystEngComm
_journal_page_first 1625
_journal_paper_doi 10.1039/C5CE01774B
_journal_volume 18
_journal_year 2016
_chemical_formula_moiety 'C6 H10 O4, 2(C6 H7 N3 O)'
_chemical_formula_sum 'C18 H24 N6 O6'
_chemical_formula_weight 420.43
_chemical_melting_point 137
_chemical_name_systematic 'isoniazid-adipic acid cocrystal II'
_space_group_IT_number 14
_symmetry_cell_setting monoclinic
_symmetry_space_group_name_Hall '-P 2ybc'
_symmetry_space_group_name_H-M 'P 1 21/c 1'
_audit_creation_method EXPO2014
_audit_update_record
;
2015-09-04 deposited with the CCDC.
2016-02-09 downloaded from the CCDC.
;
_cell_angle_alpha 90.000
_cell_angle_beta 105.079(30)
_cell_angle_gamma 90.000
_cell_formula_units_Z 2
_cell_length_a 16.200(10)
_cell_length_b 7.378(7)
_cell_length_c 8.793(6)
_cell_measurement_temperature 293(2)
_cell_volume 1014.8(13)
_diffrn_ambient_temperature 293(2)
_diffrn_measurement_device_type 'Bruker D8'
_diffrn_radiation_monochromator 'Gobel mirror'
_diffrn_radiation_type 'Cu K\a'
_diffrn_radiation_wavelength 1.54180
_exptl_crystal_recrystallization_method 'From the Melt'
_pd_char_colour white
_pd_meas_2theta_range_inc 0.010225
_pd_meas_2theta_range_max 70.00135
_pd_meas_2theta_range_min 4.50000
_pd_meas_number_of_points 6407
_pd_meas_scan_method step
_pd_proc_ls_background_function 'Chebyshev polynomial of degree 20'
_pd_proc_ls_profile_function 'Pearson VII'
_pd_proc_ls_prof_R_factor 0.04334
_pd_proc_ls_prof_wR_expected 0.00752
_pd_proc_ls_prof_wR_factor 0.05947
_pd_spec_mounting capillary
_pd_spec_mount_mode transmission
_pd_spec_shape cylinder
_refine_ls_goodness_of_fit_all 7.90
_refine_ls_R_factor_all none
_cod_data_source_file c5ce01774b2.cif
_cod_data_source_block INH_ADIP_2
_cod_depositor_comments 'Adding full bibliography for 7224185.cif.'
_cod_original_formula_sum 'C18 H24 N6 O6 '
_cod_database_code 7224185

loop_
_symmetry_equiv_pos_site_id
_symmetry_equiv_pos_as_xyz
1 'x, y, z'
2 '-x, y+1/2, -z+1/2'
3 '-x, -y, -z'
4 'x, -y+1/2, z+1/2'

loop_
_atom_site_type_symbol
_atom_site_label
_atom_site_fract_x
_atom_site_fract_y
_atom_site_fract_z
_atom_site_U_iso_or_equiv
_atom_site_occupancy
_atom_site_adp_type
C C1 .11647(20) .1679(5) .6746(5) 0.0306 1 Uiso
C C2 .03904(10) .25507(20) .56182(20) 0.0306 1 Uiso
H H1 0.0359 0.2059 0.4458 0.03672 1 Uiso
H H2 -0.0184 0.2043 0.5878 0.03672 1 Uiso
C C3 .03865(10) .46321(30) .56284(20) 0.0306 1 Uiso
H H3 0.0358 0.513 0.6784 0.03672 1 Uiso
H H4 0.0974 0.5151 0.5395 0.03672 1 Uiso
O O1 .1024(8) .0049(20) .7120(30) 0.0306 1 Uiso
O O2 .1840(8) .2517(20) .7342(30) 0.0306 1 Uiso
H H5 0.151 -0.0483 0.7868 0.03672 1 Uiso
C C4 .3383(5) -.1229(3) .6255(9) 0.0306 1 Uiso
C C5 .2728(20) -.04503(20) .5084(3) 0.0306 1 Uiso
H H6 0.266301 0.100601 0.4953 0.03672 1 Uiso
C C6 .21670(10) -.15931(30) .40480(20) 0.0306 1 Uiso
H H7 0.166501 -0.103099 0.3129 0.03672 1 Uiso
C C7 .2851(9) -.41570(30) .53000(20) 0.0306 1 Uiso
H H8 0.286501 -0.560999 0.5375 0.03672 1 Uiso
C C8 .34450(20) -.31032(30) .63750(30) 0.03672 1 Uiso
H H9 0.395301 -0.373399 0.7268 0.03672 1 Uiso
C C9 .40111(30) -.0073(7) .7426(9) 0.0306 1 Uiso
N N1 .36915(10) .1415(5) .7958(5) 0.0306 1 Uiso
N N2 .2197(10) -.3392(4) .4227(20) 0.0306 1 Uiso
N N3 .42015(10) .25839(30) .90891(30) 0.0306 1 Uiso
O O3 .4770(6) -.0559(30) .7901(30) 0.0306 1 Uiso
H H10 0.305901 0.170201 0.7634 0.03672 1 Uiso
H H11 0.456001 0.332701 0.8551 0.03672 1 Uiso
H H12 0.459501 0.182501 0.992 0.03672 1 Uiso

loop_
_atom_type_symbol
_atom_type_description
_atom_type_scat_source
H H 'International Tables Vol C Tables 4.2.6.8 and 6.1.1.4'
C C 'International Tables Vol C Tables 4.2.6.8 and 6.1.1.4'
N N 'International Tables Vol C Tables 4.2.6.8 and 6.1.1.4'
O O 'International Tables Vol C Tables 4.2.6.8 and 6.1.1.4'

loop_
_geom_angle_atom_site_label_1
_geom_angle_atom_site_label_2
_geom_angle_atom_site_label_3
_geom_angle
C2 C1 O1 113.0(9)
C2 C1 O2 123.1(9)
C1 C2 H1 107.7
C1 C2 H2 108.6
C1 C2 C3 114.97(19)
O1 C1 O2 123.7(13)
C1 O1 H5 113.0
H1 C2 H2 104.4
H1 C2 C3 110.4
H2 C2 C3 110.1
C2 C3 H3 109.8
C2 C3 H4 109.8
H3 C3 H4 107.3
C5 C4 C8 119.5(6)
C5 C4 C9 121.2(4)
C4 C5 H6 121.5
C4 C5 C6 118.4(3)
C8 C4 C9 119.2(6)
C4 C8 C7 118.7(4)
C4 C8 H9 120.7
C4 C9 N1 116.5(5)
C4 C9 O3 119.8(12)
H6 C5 C6 120.1
C5 C6 H7 119.9
C5 C6 N2 121.7(8)
H7 C6 N2 117.6
C6 N2 C7 119.9(11)
H8 C7 C8 120.9
H8 C7 N2 118.0
C8 C7 N2 121.2(4)
C7 C8 H9 120.5
N1 C9 O3 123.6(12)
C9 N1 N3 122.4(3)
C9 N1 H10 121.7
N3 N1 H10 115.7
N1 N3 H11 107.8
N1 N3 H12 108.4
H11 N3 H12 108.1

loop_
_geom_bond_atom_site_label_1
_geom_bond_atom_site_label_2
_geom_bond_distance
C1 C2 1.525(4)
C1 O1 1.282(16)
C1 O2 1.248(18)
C2 H1 1.078
C2 H2 1.085
C2 C3 1.535(3)
C3 H3 1.097
C3 H4 1.101
O1 H5 .968
C4 C5 1.39(2)
C4 C8 1.388(3)
C4 C9 1.509(9)
C5 H6 1.077
C5 C6 1.393(16)
C6 H7 1.079
C6 N2 1.336(4)
C7 H8 1.080
C7 C8 1.397(8)
C7 N2 1.345(18)
C8 H9 1.078
C9 N1 1.348(7)
C9 O3 1.244(16)
N1 N3 1.410(5)
N1 H10 1.009
N3 H11 1.002
N3 H12 1.009

loop_
_geom_torsion_atom_site_label_1
_geom_torsion_atom_site_label_2
_geom_torsion_atom_site_label_3
_geom_torsion_atom_site_label_4
_geom_torsion
O1 C1 C2 H1 -80.00
O1 C1 C2 H2 33.8
O1 C1 C2 C3 157.3(11)
O2 C1 C2 H1 105.8
O2 C1 C2 H2 -141.7
O2 C1 C2 C3 -17.2(13)
C2 C1 O1 H5 -178.0
O2 C1 O1 H5 -2.5
C1 C2 C3 H3 -62.7
C1 C2 C3 H4 55.0
H1 C2 C3 H3 175.2
H1 C2 C3 H4 -67.1
H2 C2 C3 H3 60.4
H2 C2 C3 H4 178.1
C8 C4 C5 H6 -180.0
C8 C4 C5 C6 -1(2)
C9 C4 C5 H6 1.5
C9 C4 C5 C6 -179.5(12)
C5 C4 C8 C7 0.6(16)
C5 C4 C8 H9 179.0
C9 C4 C8 C7 178.9(7)
C9 C4 C8 H9 -2.8
C5 C4 C9 N1 38.8(15)
C5 C4 C9 O3 -144.3(18)
C8 C4 C9 N1 -139.5(6)
C8 C4 C9 O3 37.4(15)
C4 C5 C6 H7 -179.0
C4 C5 C6 N2 6(3)
H6 C5 C6 H7 -1.0
H6 C5 C6 N2 -176.1
C5 C6 N2 C7 -9(2)
H7 C6 N2 C7 175.7
H8 C7 C8 C4 -178.0
H8 C7 C8 H9 3.0
N2 C7 C8 C4 -4.3(15)
N2 C7 C8 H9 177.5
H8 C7 N2 C6 -177.0
C8 C7 N2 C6 9(2)
C4 C9 N1 N3 178.1(4)
C4 C9 N1 H10 3.6
O3 C9 N1 N3 1.4(15)
O3 C9 N1 H10 -173.9
C9 N1 N3 H11 75.8
C9 N1 N3 H12 -41.0
H10 N1 N3 H11 -109.9
H10 N1 N3 H12 133.4
